data_4125778
loop_
_publ_author_name
'Soltanzadeh, Bardia'
'Jaganathan, Arvind'
'Yi, Yi'
'Yi, Hajoon'
'Staples, Richard J.'
'Borhan, Babak'

_publ_section_title
;
 Highly Regio- and Enantioselective Vicinal Dihalogenation of Allyl
 Amides.
;
_journal_issue 6
_journal_name_full 'Journal of the American Chemical Society'
_journal_page_first 2132
_journal_page_last 2135
_journal_paper_doi 10.1021/jacs.6b09203
_journal_volume 139
_journal_year 2017
_chemical_absolute_configuration ad
_chemical_formula_moiety 'C13 H16 Cl2 N2 O3'
_chemical_formula_sum 'C13 H16 Cl2 N2 O3'
_chemical_formula_weight 319.18
_chemical_name_systematic
;
 ? 
;
_space_group_crystal_system monoclinic
_space_group_IT_number 5
_space_group_name_Hall 'C 2y'
_space_group_name_H-M_alt 'C 1 2 1'
_symmetry_space_group_name_Hall 'C 2y'
_symmetry_space_group_name_H-M 'C 1 2 1'
_atom_sites_solution_hydrogens geom
_atom_sites_solution_primary direct
_atom_sites_solution_secondary difmap
_audit_creation_date 2013-06-06
_audit_creation_method
;
  Olex2 1.2
  (compiled Apr 23 2013 17:54:37, GUI svn.r4466)
;
_cell_angle_alpha 90.00
_cell_angle_beta 104.612(5)
_cell_angle_gamma 90.00
_cell_formula_units_Z 4
_cell_length_a 21.5878(15)
_cell_length_b 5.0337(3)
_cell_length_c 14.6530(9)
_cell_measurement_reflns_used 4616
_cell_measurement_temperature 173(2)
_cell_measurement_theta_max 65.198
_cell_measurement_theta_min 3.116
_cell_volume 1540.79(17)
_computing_cell_refinement 'APEX2 (BRUKER, V2012.10-0, 2012)'
_computing_data_collection 'COSMO (BRUKER, V1.61, 2009)'
_computing_data_reduction 'SAINT v8.27A (Bruker, 2012)'
_computing_molecular_graphics
;
O. V. Dolomanov, L. J. Bourhis, R. J. Gildea, J. A. K. Howard and H. Puschmann,
OLEX2: a complete structure solution, refinement and analysis program.
J. Appl. Cryst. (2009). 42, 339-341.
;
_computing_publication_material
;
O. V. Dolomanov, L. J. Bourhis, R. J. Gildea, J. A. K. Howard and H. Puschmann,
OLEX2: a complete structure solution, refinement and analysis program.
J. Appl. Cryst. (2009). 42, 339-341.
;
_computing_structure_refinement
;
XL, G.M. Sheldrick, Acta Cryst.
(2008). A64, 112-122
;
_computing_structure_solution
;
XS, G.M. Sheldrick, Acta Cryst.
(2008). A64, 112-122
;
_diffrn_ambient_temperature 173.0
_diffrn_detector_area_resol_mean 836.6
_diffrn_measured_fraction_theta_full 0.949
_diffrn_measured_fraction_theta_max 0.949
_diffrn_measurement_device_type 'Bruker APEX-II CCD'
_diffrn_measurement_method '\f and \w scans'
_diffrn_radiation_monochromator graphite
_diffrn_radiation_type CuK\a
_diffrn_radiation_wavelength 1.54178
_diffrn_reflns_av_R_equivalents 0.0705
_diffrn_reflns_av_unetI/netI 0.0562
_diffrn_reflns_limit_h_max 24
_diffrn_reflns_limit_h_min -21
_diffrn_reflns_limit_k_max 5
_diffrn_reflns_limit_k_min -6
_diffrn_reflns_limit_l_max 17
_diffrn_reflns_limit_l_min -17
_diffrn_reflns_number 12177
_diffrn_reflns_theta_full 70.75
_diffrn_reflns_theta_max 70.75
_diffrn_reflns_theta_min 3.12
_diffrn_source 'fine-focus sealed tube'
_diffrn_standards_number 0
_exptl_absorpt_coefficient_mu 3.873
_exptl_absorpt_correction_T_max 0.7534
_exptl_absorpt_correction_T_min 0.5914
_exptl_absorpt_correction_type multi-scan
_exptl_absorpt_process_details
;
SADABS-2012/1 (Bruker,2012) was used for absorption correction.
wR2(int) was 0.1072 before and 0.0730 after correction.
The Ratio of minimum to maximum transmission is 0.7850.
The \l/2 correction factor is 0.0015.
;
_exptl_crystal_colour colourless
_exptl_crystal_density_diffrn 1.376
_exptl_crystal_density_method 'not measured'
_exptl_crystal_description needle
_exptl_crystal_F_000 664
_exptl_crystal_size_max 0.306
_exptl_crystal_size_mid 0.063
_exptl_crystal_size_min 0.014
_refine_diff_density_max 0.255
_refine_diff_density_min -0.411
_refine_diff_density_rms 0.057
_refine_ls_abs_structure_details 'Flack H D (1983), Acta Cryst. A39, 876-881'
_refine_ls_abs_structure_Flack 0.00(2)
_refine_ls_extinction_method none
_refine_ls_goodness_of_fit_ref 1.093
_refine_ls_hydrogen_treatment constr
_refine_ls_matrix_type full
_refine_ls_number_parameters 182
_refine_ls_number_reflns 2739
_refine_ls_number_restraints 1
_refine_ls_restrained_S_all 1.093
_refine_ls_R_factor_all 0.0673
_refine_ls_R_factor_gt 0.0390
_refine_ls_shift/su_max 0.000
_refine_ls_shift/su_mean 0.000
_refine_ls_structure_factor_coef Fsqd
_refine_ls_weighting_details 'calc w=1/[\s^2^(Fo^2^)+(0.0382P)^2^+0.6180P] where P=(Fo^2^+2Fc^2^)/3'
_refine_ls_weighting_scheme calc
_refine_ls_wR_factor_gt 0.0854
_refine_ls_wR_factor_ref 0.1043
_reflns_number_gt 2044
_reflns_number_total 2739
_reflns_threshold_expression >2sigma(I)
_cod_data_source_file ja6b09203_si_002.cif
_cod_data_source_block bb124
_cod_database_code 4125778
_olex2_refinement_description
;
1. Fixed Uiso
 At 1.2 times of:
  All C(H) groups, All C(H,H) groups, All N(H) groups
 At 1.5 times of:
  All C(H,H,H) groups
2.a Ternary CH refined with riding coordinates:
 C2(H2), C3(H3)
2.b Secondary CH2 refined with riding coordinates:
 C1(H1A,H1B), C4(H4A,H4B), C5(H5A,H5B)
2.c Aromatic/amide H refined with riding coordinates:
 N1(H1), C9(H9), C10(H10), C12(H12), C13(H13)
2.d Idealised Me refined as rotating group:
 C6(H6A,H6B,H6C)
;
_contact_crystallographer_email staples@chemistry.msu.com
_contact_crystallographer_name 'Richard Staples'

loop_
_space_group_symop_id
_space_group_symop_operation_xyz
1 'x, y, z'
2 '-x, y, -z'
3 'x+1/2, y+1/2, z'
4 '-x+1/2, y+1/2, -z'

loop_
_atom_site_label
_atom_site_type_symbol
_atom_site_fract_x
_atom_site_fract_y
_atom_site_fract_z
_atom_site_U_iso_or_equiv
_atom_site_adp_type
_atom_site_occupancy
_atom_site_symmetry_multiplicity
_atom_site_calc_flag
_atom_site_refinement_flags
Cl1 Cl 0.97305(5) -0.0568(2) 0.87123(8) 0.0644(3) Uani 1 1 d .
Cl2 Cl 0.81187(5) 0.0525(2) 0.81595(8) 0.0668(3) Uani 1 1 d .
O1 O 0.98717(12) 0.5911(5) 0.6572(2) 0.0528(7) Uani 1 1 d .
O2 O 1.27784(12) 0.4221(6) 0.5596(2) 0.0611(7) Uani 1 1 d .
O3 O 1.29212(13) 0.0683(7) 0.6446(2) 0.0693(8) Uani 1 1 d .
N1 N 0.97483(13) 0.1515(5) 0.6743(2) 0.0434(7) Uani 1 1 d .
H1 H 0.9892 -0.0087 0.6672 0.052 Uiso 1 1 calc R
N2 N 1.25892(15) 0.2527(7) 0.6051(2) 0.0487(8) Uani 1 1 d .
C1 C 0.91638(16) 0.1792(7) 0.7052(3) 0.0433(9) Uani 1 1 d .
H1A H 0.8904 0.0159 0.6892 0.052 Uiso 1 1 calc R
H1B H 0.8911 0.3298 0.6716 0.052 Uiso 1 1 calc R
C2 C 0.93095(16) 0.2270(7) 0.8105(3) 0.0436(9) Uani 1 1 d .
H2 H 0.9614 0.3801 0.8244 0.052 Uiso 1 1 calc R
C3 C 0.87391(18) 0.3015(7) 0.8484(3) 0.0459(9) Uani 1 1 d .
H3 H 0.8560 0.4703 0.8164 0.055 Uiso 1 1 calc R
C4 C 0.8897(2) 0.3530(8) 0.9536(3) 0.0570(11) Uani 1 1 d .
H4A H 0.9253 0.4824 0.9697 0.068 Uiso 1 1 calc R
H4B H 0.9051 0.1851 0.9869 0.068 Uiso 1 1 calc R
C5 C 0.8348(2) 0.4578(12) 0.9909(3) 0.0742(13) Uani 1 1 d .
H5A H 0.8154 0.6127 0.9525 0.089 Uiso 1 1 calc R
H5B H 0.8016 0.3185 0.9838 0.089 Uiso 1 1 calc R
C6 C 0.8559(3) 0.5393(14) 1.0927(3) 0.107(2) Uani 1 1 d .
H6A H 0.8696 0.3820 1.1320 0.161 Uiso 1 1 calc R
H6B H 0.8201 0.6245 1.1114 0.161 Uiso 1 1 calc R
H6C H 0.8916 0.6646 1.1013 0.161 Uiso 1 1 calc R
C7 C 1.00732(16) 0.3624(6) 0.6564(3) 0.0393(8) Uani 1 1 d .
C8 C 1.07114(15) 0.3129(6) 0.6381(2) 0.0373(8) Uani 1 1 d .
C9 C 1.09234(16) 0.4826(7) 0.5774(3) 0.0440(9) Uani 1 1 d .
H9 H 1.0644 0.6156 0.5441 0.053 Uiso 1 1 calc R
C10 C 1.15297(16) 0.4607(8) 0.5649(2) 0.0451(9) Uani 1 1 d .
H10 H 1.1672 0.5754 0.5229 0.054 Uiso 1 1 calc R
C11 C 1.19269(16) 0.2684(7) 0.6149(3) 0.0411(8) Uani 1 1 d .
C12 C 1.17345(17) 0.0938(8) 0.6739(3) 0.0496(9) Uani 1 1 d .
H12 H 1.2017 -0.0394 0.7065 0.060 Uiso 1 1 calc R
C13 C 1.11210(17) 0.1158(7) 0.6850(3) 0.0462(9) Uani 1 1 d .
H13 H 1.0977 -0.0050 0.7250 0.055 Uiso 1 1 calc R

loop_
_atom_site_aniso_label
_atom_site_aniso_U_11
_atom_site_aniso_U_22
_atom_site_aniso_U_33
_atom_site_aniso_U_23
_atom_site_aniso_U_13
_atom_site_aniso_U_12
Cl1 0.0687(7) 0.0578(6) 0.0650(7) 0.0068(5) 0.0137(5) 0.0192(5)
Cl2 0.0538(6) 0.0769(7) 0.0764(7) -0.0055(6) 0.0286(5) -0.0209(5)
O1 0.0501(15) 0.0320(13) 0.085(2) 0.0021(13) 0.0333(13) 0.0069(11)
O2 0.0415(15) 0.0733(17) 0.0731(19) 0.0023(17) 0.0228(14) -0.0051(15)
O3 0.0490(16) 0.089(2) 0.073(2) 0.0126(18) 0.0211(14) 0.0253(17)
N1 0.0398(17) 0.0327(15) 0.065(2) 0.0012(13) 0.0271(15) 0.0023(12)
N2 0.0334(18) 0.061(2) 0.053(2) -0.0021(18) 0.0122(16) 0.0083(16)
C1 0.0362(19) 0.0424(19) 0.053(2) 0.0030(16) 0.0149(17) 0.0006(15)
C2 0.0343(19) 0.0392(19) 0.060(3) -0.0002(17) 0.0166(18) -0.0023(15)
C3 0.046(2) 0.042(2) 0.053(3) 0.0066(17) 0.0203(18) 0.0037(16)
C4 0.058(3) 0.061(3) 0.057(3) 0.0028(19) 0.025(2) -0.001(2)
C5 0.081(3) 0.083(3) 0.070(3) 0.003(3) 0.040(3) 0.007(3)
C6 0.120(5) 0.146(6) 0.070(4) -0.021(4) 0.049(3) 0.001(4)
C7 0.037(2) 0.0324(19) 0.052(2) 0.0003(15) 0.0187(17) 0.0038(14)
C8 0.0315(19) 0.0358(18) 0.046(2) -0.0047(16) 0.0123(16) -0.0001(14)
C9 0.036(2) 0.045(2) 0.055(2) 0.0066(17) 0.0182(16) 0.0070(15)
C10 0.039(2) 0.0477(19) 0.053(2) 0.0099(18) 0.0200(16) 0.0041(16)
C11 0.032(2) 0.047(2) 0.046(2) -0.0050(18) 0.0131(16) 0.0038(16)
C12 0.043(2) 0.045(2) 0.062(3) 0.007(2) 0.0154(18) 0.0105(17)
C13 0.044(2) 0.039(2) 0.059(3) 0.0109(17) 0.0192(18) 0.0044(16)

loop_
_atom_type_symbol
_atom_type_description
_atom_type_scat_dispersion_real
_atom_type_scat_dispersion_imag
_atom_type_scat_source
C C 0.0181 0.0091 'International Tables Vol C Tables 4.2.6.8 and 6.1.1.4'
H H 0.0000 0.0000 'International Tables Vol C Tables 4.2.6.8 and 6.1.1.4'
Cl Cl 0.3639 0.7018 'International Tables Vol C Tables 4.2.6.8 and 6.1.1.4'
N N 0.0311 0.0180 'International Tables Vol C Tables 4.2.6.8 and 6.1.1.4'
O O 0.0492 0.0322 'International Tables Vol C Tables 4.2.6.8 and 6.1.1.4'

loop_
_geom_angle_atom_site_label_1
_geom_angle_atom_site_label_2
_geom_angle_atom_site_label_3
_geom_angle
C1 N1 H1 119.1
C7 N1 H1 119.1
C7 N1 C1 121.8(3)
O2 N2 O3 123.6(3)
O2 N2 C11 119.0(3)
O3 N2 C11 117.4(3)
N1 C1 H1A 109.4
N1 C1 H1B 109.4
N1 C1 C2 111.1(3)
H1A C1 H1B 108.0
C2 C1 H1A 109.4
C2 C1 H1B 109.4
Cl1 C2 H2 106.7
C1 C2 Cl1 109.0(2)
C1 C2 H2 106.7
C1 C2 C3 115.6(3)
C3 C2 Cl1 111.7(2)
C3 C2 H2 106.7
Cl2 C3 H3 107.0
C2 C3 Cl2 110.3(2)
C2 C3 H3 107.0
C4 C3 Cl2 110.3(2)
C4 C3 C2 114.8(3)
C4 C3 H3 107.0
C3 C4 H4A 108.4
C3 C4 H4B 108.4
C3 C4 C5 115.4(4)
H4A C4 H4B 107.5
C5 C4 H4A 108.4
C5 C4 H4B 108.4
C4 C5 H5A 109.1
C4 C5 H5B 109.1
H5A C5 H5B 107.8
C6 C5 C4 112.5(4)
C6 C5 H5A 109.1
C6 C5 H5B 109.1
C5 C6 H6A 109.5
C5 C6 H6B 109.5
C5 C6 H6C 109.5
H6A C6 H6B 109.5
H6A C6 H6C 109.5
H6B C6 H6C 109.5
O1 C7 N1 122.5(3)
O1 C7 C8 120.2(3)
N1 C7 C8 117.3(3)
C9 C8 C7 118.7(3)
C13 C8 C7 122.2(3)
C13 C8 C9 118.9(3)
C8 C9 H9 119.5
C10 C9 C8 121.0(3)
C10 C9 H9 119.5
C9 C10 H10 120.9
C9 C10 C11 118.3(3)
C11 C10 H10 120.9
C10 C11 N2 118.4(3)
C12 C11 N2 118.9(3)
C12 C11 C10 122.7(3)
C11 C12 H12 120.8
C11 C12 C13 118.4(3)
C13 C12 H12 120.8
C8 C13 H13 119.7
C12 C13 C8 120.6(3)
C12 C13 H13 119.7

loop_
_geom_bond_atom_site_label_1
_geom_bond_atom_site_label_2
_geom_bond_distance
Cl1 C2 1.803(4)
Cl2 C3 1.808(4)
O1 C7 1.232(4)
O2 N2 1.215(4)
O3 N2 1.225(4)
N1 H1 0.8800
N1 C1 1.451(4)
N1 C7 1.335(4)
N2 C11 1.474(4)
C1 H1A 0.9900
C1 H1B 0.9900
C1 C2 1.515(5)
C2 H2 1.0000
C2 C3 1.520(5)
C3 H3 1.0000
C3 C4 1.516(6)
C4 H4A 0.9900
C4 H4B 0.9900
C4 C5 1.519(5)
C5 H5A 0.9900
C5 H5B 0.9900
C5 C6 1.504(7)
C6 H6A 0.9800
C6 H6B 0.9800
C6 H6C 0.9800
C7 C8 1.489(5)
C8 C9 1.391(5)
C8 C13 1.389(5)
C9 H9 0.9500
C9 C10 1.371(5)
C10 H10 0.9500
C10 C11 1.375(5)
C11 C12 1.369(5)
C12 H12 0.9500
C12 C13 1.379(5)
C13 H13 0.9500

loop_
_geom_hbond_atom_site_label_D
_geom_hbond_atom_site_label_H
_geom_hbond_atom_site_label_A
_geom_hbond_distance_DH
_geom_hbond_distance_HA
_geom_hbond_distance_DA
_geom_hbond_angle_DHA
_geom_hbond_site_symmetry_A
N1 H1 O1 0.88 2.02 2.850(4) 157.0 1_545

loop_
_geom_torsion_atom_site_label_1
_geom_torsion_atom_site_label_2
_geom_torsion_atom_site_label_3
_geom_torsion_atom_site_label_4
_geom_torsion
Cl1 C2 C3 Cl2 -69.8(3)
Cl1 C2 C3 C4 55.5(4)
Cl2 C3 C4 C5 -61.3(4)
O1 C7 C8 C9 -33.1(5)
O1 C7 C8 C13 142.0(4)
O2 N2 C11 C10 5.8(5)
O2 N2 C11 C12 -173.4(4)
O3 N2 C11 C10 -174.8(3)
O3 N2 C11 C12 6.0(5)
N1 C1 C2 Cl1 -62.3(3)
N1 C1 C2 C3 170.9(3)
N1 C7 C8 C9 149.0(4)
N1 C7 C8 C13 -35.9(5)
N2 C11 C12 C13 177.9(3)
C1 N1 C7 O1 -6.2(6)
C1 N1 C7 C8 171.7(3)
C1 C2 C3 Cl2 55.6(4)
C1 C2 C3 C4 -179.0(3)
C2 C3 C4 C5 173.3(4)
C3 C4 C5 C6 -172.2(4)
C7 N1 C1 C2 -82.8(4)
C7 C8 C9 C10 174.0(3)
C7 C8 C13 C12 -173.0(3)
C8 C9 C10 C11 -0.7(5)
C9 C8 C13 C12 2.1(5)
C9 C10 C11 N2 -177.1(3)
C9 C10 C11 C12 2.1(6)
C10 C11 C12 C13 -1.3(6)
C11 C12 C13 C8 -0.8(6)
C13 C8 C9 C10 -1.3(5)
